data_1550431
loop_
_publ_author_name
'Erker, Gerhard'
'Tao, Xin'
'W\"olke, Christian'
'Daniliuc, Constantin Gabriel'
'Kehr, Gerald'

_publ_section_title
;
 Halogenoborane mediated allene cyclooligomerization
;
_journal_name_full 'Chemical Science'
_journal_paper_doi 10.1039/C8SC04790A
_journal_year 2019
_chemical_formula_sum 'C27.5 H43 Cl'
_chemical_formula_weight 409.07
_space_group_crystal_system triclinic
_space_group_IT_number 2
_space_group_name_Hall '-P 1'
_space_group_name_H-M_alt 'P -1'
_symmetry_space_group_name_Hall '-P 1'
_symmetry_space_group_name_H-M 'P -1'
_atom_sites_solution_hydrogens geom
_audit_creation_method 'APEX3 v2016.1-0'
_audit_update_record
;
2018-11-27 deposited with the CCDC.
2018-12-26 downloaded from the CCDC.
;
_cell_angle_alpha 76.7030(10)
_cell_angle_beta 75.1760(10)
_cell_angle_gamma 87.9660(10)
_cell_formula_units_Z 4
_cell_length_a 10.8108(3)
_cell_length_b 12.1099(3)
_cell_length_c 19.1989(5)
_cell_measurement_reflns_used 9965
_cell_measurement_temperature 100.(2)
_cell_measurement_theta_max 66.8503
_cell_measurement_theta_min 2.4454
_cell_volume 2363.95(11)
_computing_cell_refinement 'SAINT V8.37A (Bruker AXS Inc., 2015)'
_computing_data_collection
;

APEX3 v2016.1-0 (Bruker AXS Inc., 2016)
;
_computing_data_reduction 'SAINT V8.37A (Bruker AXS Inc., 2015)'
_computing_molecular_graphics 'XP (Sheldrick, 2014)'
_computing_publication_material 'SHELXL-2014/7 (Sheldrick, 2014)'
_computing_structure_refinement 'SHELXL-2014/7 (Sheldrick, 2014)'
_computing_structure_solution 'SHELXL-2014/7 (Sheldrick, 2014)'
_diffrn_ambient_temperature 100.(2)
_diffrn_detector_area_resol_mean 10.4167
_diffrn_measured_fraction_theta_full 0.983
_diffrn_measured_fraction_theta_max 0.983
_diffrn_measurement_device_type 'Bruker D8 Venture PHOTON 100 CMOS'
_diffrn_measurement_method 'omega and phi scans'
_diffrn_radiation_monochromator 'MX mirror'
_diffrn_radiation_type 'Cu K\a'
_diffrn_radiation_wavelength 1.54178
_diffrn_reflns_av_R_equivalents 0.0552
_diffrn_reflns_av_unetI/netI 0.0609
_diffrn_reflns_limit_h_max 12
_diffrn_reflns_limit_h_min -12
_diffrn_reflns_limit_k_max 14
_diffrn_reflns_limit_k_min -14
_diffrn_reflns_limit_l_max 22
_diffrn_reflns_limit_l_min -22
_diffrn_reflns_number 25656
_diffrn_reflns_theta_full 66.84
_diffrn_reflns_theta_max 66.84
_diffrn_reflns_theta_min 2.44
_diffrn_source 'Cu ImS'
_diffrn_source_type 'micro focus tube'
_exptl_absorpt_coefficient_mu 1.479
_exptl_absorpt_correction_T_max 0.93
_exptl_absorpt_correction_T_min 0.87
_exptl_absorpt_correction_type multi-scan
_exptl_absorpt_process_details
;
Bruker AXS (2014). SADABS, Version 2014/5, Bruker AXS Inc., Madison, Wisconsin,
USA.
;
_exptl_crystal_colour colourless
_exptl_crystal_density_diffrn 1.149
_exptl_crystal_density_method 'not measured'
_exptl_crystal_description plate
_exptl_crystal_F_000 900
_exptl_crystal_size_max 0.224
_exptl_crystal_size_mid 0.101
_exptl_crystal_size_min 0.050
_refine_diff_density_max 0.720
_refine_diff_density_min -0.554
_refine_ls_extinction_method none
_refine_ls_goodness_of_fit_ref 1.030
_refine_ls_hydrogen_treatment constr
_refine_ls_matrix_type full
_refine_ls_number_parameters 639
_refine_ls_number_reflns 8246
_refine_ls_number_restraints 321
_refine_ls_restrained_S_all 1.021
_refine_ls_R_factor_all 0.1003
_refine_ls_R_factor_gt 0.0690
_refine_ls_shift/su_max 0.000
_refine_ls_shift/su_mean 0.000
_refine_ls_structure_factor_coef Fsqd
_refine_ls_weighting_details 'w=1/[\s^2^(Fo^2^)+(0.0638P)^2^+3.0825P] where P=(Fo^2^+2Fc^2^)/3'
_refine_ls_weighting_scheme calc
_refine_ls_wR_factor_gt 0.1555
_refine_ls_wR_factor_ref 0.1720
_reflns_number_gt 5834
_reflns_number_total 8246
_reflns_threshold_expression 'I > 2\s(I)'
_cod_data_source_file c8sc04790a2.cif
_cod_data_source_block erk9371
_cod_original_formula_sum 'C27.50 H43 Cl'
_cod_database_code 1550431

loop_
_space_group_symop_operation_xyz
'x, y, z'
'-x, -y, -z'

loop_
_atom_site_type_symbol
_atom_site_label
_atom_site_fract_x
_atom_site_fract_y
_atom_site_fract_z
_atom_site_U_iso_or_equiv
_atom_site_adp_type
_atom_site_calc_flag
_atom_site_refinement_flags_adp
_atom_site_refinement_flags_occupancy
_atom_site_refinement_flags_posn
_atom_site_occupancy
_atom_site_disorder_assembly
_atom_site_disorder_group
C C1A 0.8270(3) 0.0354(2) 0.12183(16) 0.0219(6) Uani d . . . 1.0 . .
C C2A 0.8447(3) 0.1449(2) 0.13056(16) 0.0203(6) Uani d . . . 1.0 . .
C C3A 0.8353(3) 0.2398(2) 0.07361(16) 0.0192(6) Uani d . . . 1.0 . .
C C4A 0.8057(3) 0.2249(2) 0.00898(15) 0.0185(6) Uani d . . . 1.0 . .
C C5A 0.7877(3) 0.1133(2) 0.00150(16) 0.0201(6) Uani d . . . 1.0 . .
C C6A 0.7909(3) 0.0195(2) 0.05941(16) 0.0203(6) Uani d . . . 1.0 . .
C C7A 0.8530(3) -0.0692(3) 0.17730(18) 0.0312(7) Uani d . . . 1.0 . .
H H731 0.9094 -0.0478 0.205 0.047 Uiso calc U . R 1.0 . .
H H732 0.8943 -0.1263 0.1509 0.047 Uiso calc U . R 1.0 . .
H H733 0.772 -0.1005 0.2117 0.047 Uiso calc U . R 1.0 . .
C C8A 0.8643(3) 0.3580(3) 0.08105(17) 0.0249(7) Uani d . . . 1.0 . .
H H831 0.8843 0.41 0.0321 0.037 Uiso calc U . R 1.0 . .
H H832 0.9377 0.3552 0.1025 0.037 Uiso calc U . R 1.0 . .
H H833 0.7895 0.3848 0.1133 0.037 Uiso calc U . R 1.0 . .
C C9A 0.7750(3) 0.0966(3) -0.07273(17) 0.0275(7) Uani d . . . 1.0 . .
H H931 0.7928 0.0177 -0.0756 0.041 Uiso calc U . R 1.0 . .
H H932 0.8362 0.1473 -0.113 0.041 Uiso calc U . R 1.0 . .
H H933 0.6878 0.1142 -0.0773 0.041 Uiso calc U . R 1.0 . .
C C11A 0.8685(3) 0.1677(3) 0.20192(16) 0.0239(6) Uani d . . . 1.0 . .
H H11A 0.8505 0.25 0.1986 0.029 Uiso calc U . R 1.0 . .
C C12A 1.0093(3) 0.1574(3) 0.20551(16) 0.0236(6) Uani d . . . 1.0 . .
H H12A 1.0349 0.0774 0.2089 0.028 Uiso calc U . R 1.0 . .
H H12B 1.0645 0.2041 0.1595 0.028 Uiso calc U . R 1.0 . .
C C13A 1.0295(3) 0.1963(3) 0.27203(18) 0.0327(8) Uani d . . . 1.0 . .
H H13A 1.1183 0.1808 0.2758 0.039 Uiso calc U . R 1.0 . .
H H13B 1.0177 0.2793 0.2645 0.039 Uiso calc U . R 1.0 . .
C C14A 0.9370(3) 0.1368(3) 0.34379(17) 0.0310(7) Uani d . . . 1.0 . .
H H14A 0.9492 0.1681 0.3849 0.037 Uiso calc U . R 1.0 . .
H H14B 0.9555 0.0548 0.3546 0.037 Uiso calc U . R 1.0 . .
C C15A 0.7988(3) 0.1520(3) 0.33882(17) 0.0302(7) Uani d . . . 1.0 . .
H H15A 0.7784 0.2335 0.3317 0.036 Uiso calc U . R 1.0 . .
H H15B 0.7407 0.1108 0.3857 0.036 Uiso calc U . R 1.0 . .
C C16A 0.7774(3) 0.1074(3) 0.27468(17) 0.0314(7) Uani d . . . 1.0 . .
H H16A 0.6878 0.12 0.2716 0.038 Uiso calc U . R 1.0 . .
H H16B 0.792 0.0247 0.2835 0.038 Uiso calc U . R 1.0 . .
C C21A 0.7849(3) 0.3236(2) -0.05256(16) 0.0212(6) Uani d . . . 1.0 . .
H H21A 0.7483 0.2868 -0.0847 0.025 Uiso calc U . R 1.0 . .
C C22A 0.9077(3) 0.3845(3) -0.10466(17) 0.0252(7) Uani d . . . 1.0 . .
H H22A 0.9504 0.4235 -0.0768 0.03 Uiso calc U . R 1.0 . .
H H22B 0.9671 0.3279 -0.1238 0.03 Uiso calc U . R 1.0 . .
C C23A 0.8781(3) 0.4711(3) -0.16953(17) 0.0304(7) Uani d . . . 1.0 . .
H H23A 0.9575 0.5141 -0.1994 0.036 Uiso calc U . R 1.0 . .
H H23B 0.8477 0.4307 -0.2016 0.036 Uiso calc U . R 1.0 . .
C C24A 0.7767(3) 0.5539(3) -0.14362(18) 0.0286(7) Uani d . . . 1.0 . .
H H24A 0.8106 0.6006 -0.1162 0.034 Uiso calc U . R 1.0 . .
H H24B 0.7565 0.6055 -0.1872 0.034 Uiso calc U . R 1.0 . .
C C25A 0.6558(3) 0.4912(3) -0.09403(17) 0.0255(7) Uani d . . . 1.0 . .
H H25A 0.618 0.4497 -0.1228 0.031 Uiso calc U . R 1.0 . .
H H25B 0.5928 0.5467 -0.0767 0.031 Uiso calc U . R 1.0 . .
C C26A 0.6825(3) 0.4073(3) -0.02718(17) 0.0244(7) Uani d . . . 1.0 . .
H H26A 0.6027 0.3649 0.0027 0.029 Uiso calc U . R 1.0 . .
H H26B 0.7123 0.4492 0.0043 0.029 Uiso calc U . R 1.0 . .
C C31A 0.7469(3) -0.0995(3) 0.05947(18) 0.0256(7) Uani d . . . 1.0 . .
H H31A 0.737 -0.1424 0.1118 0.031 Uiso calc U . R 1.0 . .
C C32A 0.6151(3) -0.1063(3) 0.0480(2) 0.0398(9) Uani d . . . 1.0 . .
H H32A 0.6164 -0.069 -0.0038 0.048 Uiso calc U . R 1.0 . .
H H32B 0.5548 -0.0653 0.0809 0.048 Uiso calc U . R 1.0 . .
C C33A 0.5689(3) -0.2301(3) 0.0646(2) 0.0383(9) Uani d . . . 1.0 . .
H H33A 0.5587 -0.2651 0.1178 0.046 Uiso calc U . R 1.0 . .
H H33B 0.4844 -0.2326 0.0538 0.046 Uiso calc U . R 1.0 . .
C C34A 0.6643(3) -0.2973(3) 0.0179(2) 0.0429(9) Uani d . . . 1.0 . .
H H34A 0.6356 -0.3779 0.0322 0.051 Uiso calc U . R 1.0 . .
H H34B 0.6657 -0.2682 -0.0349 0.051 Uiso calc U . R 1.0 . .
C C35A 0.7967(3) -0.2896(3) 0.0271(2) 0.0359(8) Uani d . . . 1.0 . .
H H35A 0.8558 -0.3277 -0.0082 0.043 Uiso calc U . R 1.0 . .
H H35B 0.7981 -0.3309 0.0777 0.043 Uiso calc U . R 1.0 . .
C C36A 0.8449(3) -0.1683(3) 0.01433(18) 0.0261(7) Uani d . . . 1.0 . .
H H36A 0.8614 -0.1314 -0.039 0.031 Uiso calc U . R 1.0 . .
H H36B 0.9266 -0.1691 0.0287 0.031 Uiso calc U . R 1.0 . .
C C1B 0.7013(3) 0.6637(3) 0.46407(17) 0.0281(7) Uani d . . . 1.0 . .
C C2B 0.7304(3) 0.6783(3) 0.52902(17) 0.0254(7) Uani d . . . 1.0 . .
C C3B 0.7753(3) 0.5850(3) 0.57397(17) 0.0265(7) Uani d . . . 1.0 . .
C C5B 0.7593(3) 0.4662(3) 0.49083(19) 0.0328(8) Uani d U . D 1.0 . .
C C9B 0.778(2) 0.3532(8) 0.4677(7) 0.052(3) Uani d U P D 0.78(5) A 1
H H901 0.808 0.2972 0.505 0.078 Uiso calc U P R 0.78(5) A 1
H H902 0.6964 0.3265 0.4633 0.078 Uiso calc U P R 0.78(5) A 1
H H903 0.8414 0.3632 0.4199 0.078 Uiso calc U P R 0.78(5) A 1
C C9D 0.817(3) 0.3580(16) 0.4687(18) 0.030(7) Uani d U P D 0.22(5) A 2
H H911 0.8394 0.3073 0.5113 0.045 Uiso calc U P R 0.22(5) A 2
H H912 0.7551 0.3196 0.4526 0.045 Uiso calc U P R 0.22(5) A 2
H H913 0.8948 0.378 0.4281 0.045 Uiso calc U P R 0.22(5) A 2
C C7B 0.6586(4) 0.7654(3) 0.4132(2) 0.0440(10) Uani d . . . 1.0 . .
H H741 0.5659 0.7596 0.4198 0.066 Uiso calc U . R 1.0 . .
H H742 0.7027 0.7664 0.3616 0.066 Uiso calc U . R 1.0 . .
H H743 0.6796 0.8355 0.4254 0.066 Uiso calc U . R 1.0 . .
C C8B 0.8225(4) 0.6023(3) 0.6392(2) 0.0407(9) Uani d . . . 1.0 . .
H H841 0.8691 0.6753 0.6253 0.061 Uiso calc U . R 1.0 . .
H H842 0.8795 0.5408 0.6525 0.061 Uiso calc U . R 1.0 . .
H H843 0.7491 0.602 0.6816 0.061 Uiso calc U . R 1.0 . .
C C11B 0.7111(3) 0.7899(3) 0.5546(2) 0.0346(8) Uani d . . . 1.0 . .
H H11B 0.7201 0.7658 0.6065 0.042 Uiso calc U . R 1.0 . .
C C12B 0.5777(3) 0.8385(3) 0.5662(2) 0.0449(10) Uani d . . . 1.0 . .
H H12C 0.557 0.8636 0.5177 0.054 Uiso calc U . R 1.0 . .
H H12D 0.5146 0.7783 0.5973 0.054 Uiso calc U . R 1.0 . .
C C13B 0.5663(3) 0.9378(3) 0.6028(2) 0.0395(9) Uani d . . . 1.0 . .
H H13C 0.4821 0.9727 0.6028 0.047 Uiso calc U . R 1.0 . .
H H13D 0.5688 0.9091 0.6551 0.047 Uiso calc U . R 1.0 . .
C C14B 0.6686(4) 1.0266(3) 0.5663(2) 0.0494(10) Uani d . . . 1.0 . .
H H14C 0.6617 1.083 0.5971 0.059 Uiso calc U . R 1.0 . .
H H14D 0.6551 1.0665 0.5178 0.059 Uiso calc U . R 1.0 . .
C C15B 0.8026(3) 0.9790(3) 0.5545(2) 0.0411(9) Uani d . . . 1.0 . .
H H15C 0.8645 1.0397 0.5228 0.049 Uiso calc U . R 1.0 . .
H H15D 0.8239 0.9561 0.6029 0.049 Uiso calc U . R 1.0 . .
C C16B 0.8176(3) 0.8788(3) 0.5194(2) 0.0423(9) Uani d . . . 1.0 . .
H H16C 0.9003 0.8431 0.5229 0.051 Uiso calc U . R 1.0 . .
H H16D 0.8205 0.9059 0.4663 0.051 Uiso calc U . R 1.0 . .
C C4B 0.7831(3) 0.4772(3) 0.55793(17) 0.0279(7) Uani d . . D 1.0 . .
C C21B 0.8098(10) 0.3624(8) 0.6048(5) 0.027(3) Uani d U P D 0.500(8) B 1
H H21B 0.7823 0.3061 0.5805 0.032 Uiso calc U P R 0.500(8) B 1
C C22B 0.7232(6) 0.3334(6) 0.6828(4) 0.0321(19) Uani d U P D 0.500(8) B 1
H H22C 0.7352 0.3924 0.7087 0.039 Uiso calc U P R 0.500(8) B 1
H H22D 0.633 0.335 0.6799 0.039 Uiso calc U P R 0.500(8) B 1
C C23B 0.7480(8) 0.2182(7) 0.7279(5) 0.030(2) Uani d U P D 0.500(8) B 1
H H23C 0.7039 0.213 0.7806 0.036 Uiso calc U P R 0.500(8) B 1
H H23D 0.7104 0.1584 0.7114 0.036 Uiso calc U P R 0.500(8) B 1
C C24B 0.8875(7) 0.1955(8) 0.7216(4) 0.039(2) Uani d U P D 0.500(8) B 1
H H24C 0.8964 0.1145 0.7443 0.047 Uiso calc U P R 0.500(8) B 1
H H24D 0.919 0.2411 0.7505 0.047 Uiso calc U P R 0.500(8) B 1
C C25B 0.9709(7) 0.2218(6) 0.6438(4) 0.0338(19) Uani d U P D 0.500(8) B 1
H H25C 0.954 0.1637 0.6183 0.041 Uiso calc U P R 0.500(8) B 1
H H25D 1.0617 0.2165 0.6455 0.041 Uiso calc U P R 0.500(8) B 1
C C26B 0.9503(11) 0.3376(14) 0.5990(10) 0.036(4) Uani d U P D 0.500(8) B 1
H H26C 0.9953 0.343 0.5465 0.043 Uiso calc U P R 0.500(8) B 1
H H26D 0.9885 0.396 0.6163 0.043 Uiso calc U P R 0.500(8) B 1
C C21D 0.8089(9) 0.3833(7) 0.6224(5) 0.024(2) Uani d U P D 0.500(8) B 2
H H21D 0.795 0.4189 0.6658 0.029 Uiso calc U P R 0.500(8) B 2
C C22D 0.7062(7) 0.2871(6) 0.6447(5) 0.041(2) Uani d U P D 0.500(8) B 2
H H22E 0.6199 0.3198 0.6537 0.049 Uiso calc U P R 0.500(8) B 2
H H22F 0.716 0.2479 0.6037 0.049 Uiso calc U P R 0.500(8) B 2
C C23D 0.7189(9) 0.2026(8) 0.7136(6) 0.039(3) Uani d U P D 0.500(8) B 2
H H23E 0.6536 0.141 0.7261 0.047 Uiso calc U P R 0.500(8) B 2
H H23F 0.7025 0.2408 0.7553 0.047 Uiso calc U P R 0.500(8) B 2
C C24D 0.8503(7) 0.1518(6) 0.7038(4) 0.0316(17) Uani d U P D 0.500(8) B 2
H H24E 0.8629 0.1058 0.6662 0.038 Uiso calc U P R 0.500(8) B 2
H H24F 0.8566 0.101 0.7511 0.038 Uiso calc U P R 0.500(8) B 2
C C25D 0.9548(8) 0.2441(7) 0.6796(6) 0.042(2) Uani d U P D 0.500(8) B 2
H H25E 0.9515 0.2804 0.7212 0.051 Uiso calc U P R 0.500(8) B 2
H H25F 1.0392 0.2085 0.668 0.051 Uiso calc U P R 0.500(8) B 2
C C26D 0.9430(11) 0.3350(13) 0.6124(9) 0.034(4) Uani d U P D 0.500(8) B 2
H H26E 0.9635 0.3022 0.5682 0.041 Uiso calc U P R 0.500(8) B 2
H H26F 1.006 0.3973 0.6038 0.041 Uiso calc U P R 0.500(8) B 2
C C6B 0.7162(3) 0.5586(3) 0.44438(17) 0.0305(7) Uani d . . D 1.0 . .
C C31B 0.6764(6) 0.5590(6) 0.3724(3) 0.0268(15) Uani d U P D 0.674(9) C 1
H H31B 0.6297 0.631 0.3609 0.032 Uiso calc U P R 0.674(9) C 1
C C32B 0.7938(9) 0.5642(12) 0.3064(4) 0.039(3) Uani d U P D 0.674(9) C 1
H H32C 0.8412 0.4928 0.3137 0.047 Uiso calc U P R 0.674(9) C 1
H H32D 0.8518 0.6278 0.3029 0.047 Uiso calc U P R 0.674(9) C 1
C C33B 0.7487(6) 0.5814(6) 0.2342(3) 0.0368(16) Uani d U P D 0.674(9) C 1
H H33C 0.7028 0.6536 0.2264 0.044 Uiso calc U P R 0.674(9) C 1
H H33D 0.8237 0.5854 0.1913 0.044 Uiso calc U P R 0.674(9) C 1
C C34B 0.6592(6) 0.4817(6) 0.2401(3) 0.0366(15) Uani d U P D 0.674(9) C 1
H H34C 0.6325 0.4905 0.1935 0.044 Uiso calc U P R 0.674(9) C 1
H H34D 0.7044 0.4092 0.2486 0.044 Uiso calc U P R 0.674(9) C 1
C C35B 0.5426(10) 0.4809(11) 0.3044(4) 0.040(3) Uani d U P D 0.674(9) C 1
H H35C 0.4819 0.4195 0.3076 0.048 Uiso calc U P R 0.674(9) C 1
H H35D 0.4987 0.5541 0.296 0.048 Uiso calc U P R 0.674(9) C 1
C C36B 0.5841(6) 0.4620(6) 0.3784(3) 0.0334(15) Uani d U P D 0.674(9) C 1
H H36C 0.5079 0.4609 0.4202 0.04 Uiso calc U P R 0.674(9) C 1
H H36D 0.6267 0.3883 0.3875 0.04 Uiso calc U P R 0.674(9) C 1
C C31D 0.7023(10) 0.5179(12) 0.3759(6) 0.023(3) Uani d U P D 0.326(9) C 2
H H31D 0.731 0.4376 0.3817 0.027 Uiso calc U P R 0.326(9) C 2
C C32D 0.786(2) 0.586(2) 0.3022(8) 0.035(5) Uani d U P D 0.326(9) C 2
H H32E 0.8766 0.5862 0.3041 0.043 Uiso calc U P R 0.326(9) C 2
H H32F 0.7581 0.666 0.2928 0.043 Uiso calc U P R 0.326(9) C 2
C C33D 0.7709(10) 0.5295(13) 0.2391(7) 0.034(3) Uani d U P D 0.326(9) C 2
H H33E 0.8256 0.5704 0.1909 0.041 Uiso calc U P R 0.326(9) C 2
H H33F 0.798 0.4497 0.2488 0.041 Uiso calc U P R 0.326(9) C 2
C C34D 0.6302(10) 0.5338(12) 0.2365(6) 0.029(3) Uani d U P D 0.326(9) C 2
H H34E 0.6195 0.5043 0.1944 0.035 Uiso calc U P R 0.326(9) C 2
H H34F 0.6006 0.613 0.2306 0.035 Uiso calc U P R 0.326(9) C 2
C C35D 0.5523(19) 0.4592(19) 0.3105(8) 0.027(4) Uani d U P D 0.326(9) C 2
H H35E 0.5875 0.3821 0.3187 0.032 Uiso calc U P R 0.326(9) C 2
H H35F 0.4618 0.4529 0.3096 0.032 Uiso calc U P R 0.326(9) C 2
C C36D 0.5621(10) 0.5172(13) 0.3738(7) 0.034(3) Uani d U P D 0.326(9) C 2
H H36E 0.5313 0.5959 0.3642 0.041 Uiso calc U P R 0.326(9) C 2
H H36F 0.5088 0.4746 0.4219 0.041 Uiso calc U P R 0.326(9) C 2
C C41 0.5090(4) 0.1562(4) 0.1524(2) 0.0499(11) Uani d . . . 1.0 . .
H H41A 0.5342 0.1838 0.0979 0.06 Uiso calc U . R 1.0 . .
H H41B 0.5741 0.1021 0.1664 0.06 Uiso calc U . R 1.0 . .
Cl Cl1 0.36170(9) 0.08547(9) 0.17809(6) 0.0542(3) Uani d . . . 1.0 . .
Cl Cl2 0.50842(9) 0.27147(8) 0.19336(5) 0.0410(2) Uani d . . . 1.0 . .

loop_
_atom_site_aniso_label
_atom_site_aniso_U_11
_atom_site_aniso_U_22
_atom_site_aniso_U_33
_atom_site_aniso_U_12
_atom_site_aniso_U_13
_atom_site_aniso_U_23
C1A 0.0215(15) 0.0209(15) 0.0208(15) 0.0008(12) -0.0022(12) -0.0035(12)
C2A 0.0185(14) 0.0226(15) 0.0190(14) 0.0001(12) -0.0019(11) -0.0065(12)
C3A 0.0144(13) 0.0203(15) 0.0227(15) -0.0003(11) -0.0012(11) -0.0081(12)
C4A 0.0142(13) 0.0207(15) 0.0198(14) 0.0013(11) -0.0013(11) -0.0067(12)
C5A 0.0151(14) 0.0217(15) 0.0234(15) 0.0023(11) -0.0022(12) -0.0086(12)
C6A 0.0154(13) 0.0213(15) 0.0246(15) 0.0010(11) -0.0030(12) -0.0086(12)
C7A 0.043(2) 0.0234(17) 0.0277(17) 0.0013(14) -0.0116(15) -0.0047(14)
C8A 0.0277(16) 0.0248(16) 0.0241(16) -0.0008(13) -0.0083(13) -0.0071(13)
C9A 0.0334(18) 0.0243(16) 0.0300(17) 0.0043(13) -0.0139(14) -0.0103(14)
C11A 0.0246(16) 0.0240(16) 0.0222(15) 0.0004(12) -0.0046(12) -0.0049(12)
C12A 0.0222(15) 0.0259(16) 0.0221(15) -0.0012(12) -0.0034(12) -0.0063(13)
C13A 0.0304(18) 0.042(2) 0.0289(18) -0.0041(15) -0.0118(14) -0.0088(15)
C14A 0.0312(18) 0.040(2) 0.0224(16) 0.0008(15) -0.0089(14) -0.0067(14)
C15A 0.0308(17) 0.0371(19) 0.0214(16) 0.0060(14) -0.0053(13) -0.0065(14)
C16A 0.0252(17) 0.042(2) 0.0273(17) 0.0007(14) -0.0060(14) -0.0098(15)
C21A 0.0222(15) 0.0182(15) 0.0236(15) -0.0003(12) -0.0036(12) -0.0081(12)
C22A 0.0239(16) 0.0251(16) 0.0248(16) 0.0032(13) -0.0015(13) -0.0078(13)
C23A 0.0333(18) 0.0274(17) 0.0233(16) 0.0013(14) 0.0011(14) -0.0013(13)
C24A 0.0346(18) 0.0222(16) 0.0268(17) 0.0018(13) -0.0081(14) -0.0010(13)
C25A 0.0269(16) 0.0228(16) 0.0280(16) 0.0053(13) -0.0079(13) -0.0080(13)
C26A 0.0219(15) 0.0242(16) 0.0257(16) 0.0021(12) -0.0042(12) -0.0050(13)
C31A 0.0235(16) 0.0200(16) 0.0320(17) -0.0004(12) -0.0006(13) -0.0105(13)
C32A 0.0253(18) 0.033(2) 0.065(3) 0.0030(15) -0.0070(17) -0.0238(18)
C33A 0.0215(16) 0.0278(18) 0.068(3) -0.0020(14) -0.0038(16) -0.0228(18)
C34A 0.037(2) 0.0292(19) 0.070(3) 0.0032(16) -0.0132(19) -0.0277(19)
C35A 0.0353(19) 0.0264(18) 0.048(2) 0.0060(15) -0.0073(16) -0.0167(16)
C36A 0.0232(16) 0.0220(16) 0.0334(17) 0.0050(13) -0.0065(13) -0.0087(13)
C1B 0.0207(15) 0.0387(19) 0.0222(16) -0.0036(13) -0.0043(13) -0.0019(14)
C2B 0.0182(15) 0.0299(17) 0.0260(16) -0.0026(12) -0.0047(12) -0.0030(13)
C3B 0.0253(16) 0.0310(17) 0.0209(15) -0.0003(13) -0.0041(13) -0.0034(13)
C5B 0.0293(17) 0.0344(18) 0.0314(17) -0.0050(14) 0.0021(14) -0.0110(15)
C9B 0.065(6) 0.050(4) 0.058(4) 0.018(4) -0.033(5) -0.031(4)
C9D 0.032(11) 0.031(9) 0.019(10) -0.025(8) 0.006(8) 0.001(7)
C7B 0.051(2) 0.055(2) 0.0301(19) 0.0176(19) -0.0189(17) -0.0097(18)
C8B 0.056(2) 0.038(2) 0.0331(19) 0.0086(18) -0.0231(18) -0.0057(16)
C11B 0.0297(18) 0.0309(19) 0.043(2) 0.0001(14) -0.0113(15) -0.0055(16)
C12B 0.0307(19) 0.039(2) 0.062(3) -0.0016(16) -0.0016(18) -0.0165(19)
C13B 0.0331(19) 0.038(2) 0.045(2) 0.0058(16) -0.0076(16) -0.0070(17)
C14B 0.049(2) 0.043(2) 0.056(3) -0.0006(19) -0.006(2) -0.019(2)
C15B 0.037(2) 0.036(2) 0.053(2) -0.0053(16) -0.0177(18) -0.0102(18)
C16B 0.0301(19) 0.046(2) 0.048(2) -0.0059(16) 0.0000(16) -0.0152(18)
C4B 0.0228(16) 0.0287(17) 0.0264(17) 0.0008(13) -0.0006(13) -0.0013(14)
C21B 0.032(4) 0.024(4) 0.023(4) 0.003(3) -0.002(3) -0.008(3)
C22B 0.027(3) 0.039(4) 0.025(3) 0.009(3) -0.007(3) 0.003(3)
C23B 0.032(4) 0.027(4) 0.026(4) -0.006(3) -0.007(3) 0.002(3)
C24B 0.039(4) 0.040(4) 0.038(4) 0.008(3) -0.017(3) -0.002(3)
C25B 0.036(4) 0.031(4) 0.034(4) 0.006(3) -0.007(3) -0.008(3)
C26B 0.029(5) 0.041(5) 0.030(5) 0.012(4) -0.004(4) 0.002(4)
C21D 0.028(4) 0.019(4) 0.023(4) 0.002(3) 0.000(3) -0.008(3)
C22D 0.033(4) 0.031(4) 0.054(4) 0.001(3) -0.005(3) -0.005(3)
C23D 0.039(5) 0.031(4) 0.043(5) -0.007(3) -0.004(4) -0.008(3)
C24D 0.042(4) 0.025(3) 0.032(3) 0.000(3) -0.018(3) -0.005(3)
C25D 0.039(4) 0.041(4) 0.048(5) 0.000(3) -0.018(4) -0.005(4)
C26D 0.030(5) 0.038(5) 0.031(6) -0.001(4) 0.002(3) -0.011(4)
C6B 0.0256(16) 0.043(2) 0.0199(16) -0.0099(14) -0.0014(13) -0.0042(14)
C31B 0.026(3) 0.026(3) 0.029(3) 0.001(2) -0.008(2) -0.007(2)
C32B 0.030(4) 0.058(5) 0.026(4) -0.005(3) -0.003(3) -0.006(3)
C33B 0.039(3) 0.044(4) 0.022(3) -0.002(3) -0.005(2) 0.001(3)
C34B 0.043(3) 0.043(3) 0.028(3) 0.010(3) -0.010(2) -0.016(3)
C35B 0.038(4) 0.048(5) 0.036(4) -0.008(4) -0.008(3) -0.016(3)
C36B 0.034(3) 0.037(3) 0.027(3) -0.011(3) 0.002(2) -0.012(3)
C31D 0.022(5) 0.028(6) 0.017(4) 0.007(4) -0.008(4) -0.002(4)
C32D 0.030(7) 0.045(7) 0.027(7) -0.003(5) -0.004(5) -0.001(5)
C33D 0.031(5) 0.044(6) 0.027(5) 0.001(5) -0.005(4) -0.007(5)
C34D 0.023(5) 0.035(5) 0.028(5) -0.002(4) -0.009(4) -0.005(4)
C35D 0.026(6) 0.030(6) 0.025(6) 0.003(5) -0.005(4) -0.009(4)
C36D 0.032(5) 0.042(6) 0.029(5) 0.001(5) -0.008(4) -0.011(5)
C41 0.031(2) 0.059(3) 0.064(3) -0.0051(18) -0.0019(19) -0.033(2)
Cl1 0.0391(5) 0.0622(7) 0.0594(6) -0.0166(5) 0.0012(5) -0.0225(5)
Cl2 0.0441(5) 0.0343(5) 0.0466(5) 0.0044(4) -0.0146(4) -0.0105(4)

loop_
_atom_type_symbol
_atom_type_description
_atom_type_scat_dispersion_real
_atom_type_scat_dispersion_imag
_atom_type_scat_source
C C 0.0181 0.0091 'International Tables Vol C Tables 4.2.6.8 and 6.1.1.4'
H H 0.0000 0.0000 'International Tables Vol C Tables 4.2.6.8 and 6.1.1.4'
Cl Cl 0.3639 0.7018 'International Tables Vol C Tables 4.2.6.8 and 6.1.1.4'

loop_
_geom_angle_atom_site_label_1
_geom_angle_atom_site_label_2
_geom_angle_atom_site_label_3
_geom_angle
C2A C1A C6A 120.5(3)
C2A C1A C7A 121.1(3)
C6A C1A C7A 118.3(3)
C1A C2A C3A 119.6(3)
C1A C2A C11A 122.7(3)
C3A C2A C11A 117.7(3)
C4A C3A C2A 120.4(3)
C4A C3A C8A 120.3(3)
C2A C3A C8A 119.2(3)
C3A C4A C5A 118.9(3)
C3A C4A C21A 123.4(3)
C5A C4A C21A 117.6(3)
C6A C5A C4A 120.6(3)
C6A C5A C9A 120.5(3)
C4A C5A C9A 118.7(3)
C5A C6A C1A 119.4(3)
C5A C6A C31A 121.9(3)
C1A C6A C31A 118.5(3)
C1A C7A H731 109.5
C1A C7A H732 109.5
H731 C7A H732 109.5
C1A C7A H733 109.5
H731 C7A H733 109.5
H732 C7A H733 109.5
C3A C8A H831 109.5
C3A C8A H832 109.5
H831 C8A H832 109.5
C3A C8A H833 109.5
H831 C8A H833 109.5
H832 C8A H833 109.5
C5A C9A H931 109.5
C5A C9A H932 109.5
H931 C9A H932 109.5
C5A C9A H933 109.5
H931 C9A H933 109.5
H932 C9A H933 109.5
C16A C11A C12A 111.7(3)
C16A C11A C2A 116.4(3)
C12A C11A C2A 114.1(2)
C16A C11A H11A 104.3
C12A C11A H11A 104.3
C2A C11A H11A 104.3
C13A C12A C11A 111.4(3)
C13A C12A H12A 109.3
C11A C12A H12A 109.3
C13A C12A H12B 109.3
C11A C12A H12B 109.3
H12A C12A H12B 108.0
C14A C13A C12A 112.0(3)
C14A C13A H13A 109.2
C12A C13A H13A 109.2
C14A C13A H13B 109.2
C12A C13A H13B 109.2
H13A C13A H13B 107.9
C13A C14A C15A 111.1(3)
C13A C14A H14A 109.4
C15A C14A H14A 109.4
C13A C14A H14B 109.4
C15A C14A H14B 109.4
H14A C14A H14B 108.0
C14A C15A C16A 110.9(3)
C14A C15A H15A 109.5
C16A C15A H15A 109.5
C14A C15A H15B 109.5
C16A C15A H15B 109.5
H15A C15A H15B 108.1
C15A C16A C11A 110.4(3)
C15A C16A H16A 109.6
C11A C16A H16A 109.6
C15A C16A H16B 109.6
C11A C16A H16B 109.6
H16A C16A H16B 108.1
C4A C21A C22A 115.1(2)
C4A C21A C26A 115.0(2)
C22A C21A C26A 112.2(2)
C4A C21A H21A 104.3
C22A C21A H21A 104.3
C26A C21A H21A 104.3
C23A C22A C21A 111.1(3)
C23A C22A H22A 109.4
C21A C22A H22A 109.4
C23A C22A H22B 109.4
C21A C22A H22B 109.4
H22A C22A H22B 108.0
C24A C23A C22A 112.0(3)
C24A C23A H23A 109.2
C22A C23A H23A 109.2
C24A C23A H23B 109.2
C22A C23A H23B 109.2
H23A C23A H23B 107.9
C25A C24A C23A 111.0(3)
C25A C24A H24A 109.4
C23A C24A H24A 109.4
C25A C24A H24B 109.4
C23A C24A H24B 109.4
H24A C24A H24B 108.0
C24A C25A C26A 111.6(3)
C24A C25A H25A 109.3
C26A C25A H25A 109.3
C24A C25A H25B 109.3
C26A C25A H25B 109.3
H25A C25A H25B 108.0
C25A C26A C21A 110.3(2)
C25A C26A H26A 109.6
C21A C26A H26A 109.6
C25A C26A H26B 109.6
C21A C26A H26B 109.6
H26A C26A H26B 108.1
C32A C31A C6A 114.9(3)
C32A C31A C36A 112.8(3)
C6A C31A C36A 116.4(2)
C32A C31A H31A 103.5
C6A C31A H31A 103.5
C36A C31A H31A 103.5
C31A C32A C33A 111.0(3)
C31A C32A H32A 109.4
C33A C32A H32A 109.4
C31A C32A H32B 109.4
C33A C32A H32B 109.4
H32A C32A H32B 108.0
C34A C33A C32A 110.7(3)
C34A C33A H33A 109.5
C32A C33A H33A 109.5
C34A C33A H33B 109.5
C32A C33A H33B 109.5
H33A C33A H33B 108.1
C35A C34A C33A 112.4(3)
C35A C34A H34A 109.1
C33A C34A H34A 109.1
C35A C34A H34B 109.1
C33A C34A H34B 109.1
H34A C34A H34B 107.9
C34A C35A C36A 113.4(3)
C34A C35A H35A 108.9
C36A C35A H35A 108.9
C34A C35A H35B 108.9
C36A C35A H35B 108.9
H35A C35A H35B 107.7
C35A C36A C31A 111.3(3)
C35A C36A H36A 109.4
C31A C36A H36A 109.4
C35A C36A H36B 109.4
C31A C36A H36B 109.4
H36A C36A H36B 108.0
C6B C1B C2B 121.0(3)
C6B C1B C7B 119.8(3)
C2B C1B C7B 119.2(3)
C3B C2B C1B 118.8(3)
C3B C2B C11B 118.1(3)
C1B C2B C11B 123.1(3)
C4B C3B C2B 121.2(3)
C4B C3B C8B 119.2(3)
C2B C3B C8B 119.5(3)
C6B C5B C4B 120.8(3)
C6B C5B C9B 118.5(5)
C4B C5B C9B 120.6(5)
C6B C5B C9D 125.9(15)
C4B C5B C9D 111.5(17)
C5B C9B H901 109.5
C5B C9B H902 109.5
H901 C9B H902 109.5
C5B C9B H903 109.5
H901 C9B H903 109.5
H902 C9B H903 109.5
C5B C9D H911 109.5
C5B C9D H912 109.5
H911 C9D H912 109.5
C5B C9D H913 109.5
H911 C9D H913 109.5
H912 C9D H913 109.5
C1B C7B H741 109.5
C1B C7B H742 109.5
H741 C7B H742 109.5
C1B C7B H743 109.5
H741 C7B H743 109.5
H742 C7B H743 109.5
C3B C8B H841 109.5
C3B C8B H842 109.5
H841 C8B H842 109.5
C3B C8B H843 109.5
H841 C8B H843 109.5
H842 C8B H843 109.5
C16B C11B C12B 113.8(3)
C16B C11B C2B 116.2(3)
C12B C11B C2B 117.5(3)
C16B C11B H11B 102.0
C12B C11B H11B 102.0
C2B C11B H11B 102.0
C13B C12B C11B 112.2(3)
C13B C12B H12C 109.2
C11B C12B H12C 109.2
C13B C12B H12D 109.2
C11B C12B H12D 109.2
H12C C12B H12D 107.9
C14B C13B C12B 113.8(3)
C14B C13B H13C 108.8
C12B C13B H13C 108.8
C14B C13B H13D 108.8
C12B C13B H13D 108.8
H13C C13B H13D 107.7
C13B C14B C15B 113.1(3)
C13B C14B H14C 109.0
C15B C14B H14C 109.0
C13B C14B H14D 109.0
C15B C14B H14D 109.0
H14C C14B H14D 107.8
C16B C15B C14B 113.6(3)
C16B C15B H15C 108.9
C14B C15B H15C 108.9
C16B C15B H15D 108.8
C14B C15B H15D 108.9
H15C C15B H15D 107.7
C15B C16B C11B 113.6(3)
C15B C16B H16C 108.8
C11B C16B H16C 108.8
C15B C16B H16D 108.8
C11B C16B H16D 108.8
H16C C16B H16D 107.7
C3B C4B C5B 118.6(3)
C3B C4B C21B 129.6(5)
C5B C4B C21B 111.8(5)
C3B C4B C21D 112.2(4)
C5B C4B C21D 129.0(5)
C26B C21B C22B 115.0(9)
C26B C21B C4B 115.2(7)
C22B C21B C4B 114.1(6)
C26B C21B H21B 103.4
C22B C21B H21B 103.4
C4B C21B H21B 103.4
C23B C22B C21B 113.6(6)
C23B C22B H22C 108.8
C21B C22B H22C 108.8
C23B C22B H22D 108.8
C21B C22B H22D 108.8
H22C C22B H22D 107.7
C24B C23B C22B 113.7(6)
C24B C23B H23C 108.8
C22B C23B H23C 108.8
C24B C23B H23D 108.8
C22B C23B H23D 108.8
H23C C23B H23D 107.7
C23B C24B C25B 114.7(7)
C23B C24B H24C 108.6
C25B C24B H24C 108.6
C23B C24B H24D 108.6
C25B C24B H24D 108.6
H24C C24B H24D 107.6
C24B C25B C26B 113.8(9)
C24B C25B H25C 108.8
C26B C25B H25C 108.8
C24B C25B H25D 108.8
C26B C25B H25D 108.8
H25C C25B H25D 107.7
C25B C26B C21B 112.8(9)
C25B C26B H26C 109.0
C21B C26B H26C 109.0
C25B C26B H26D 109.0
C21B C26B H26D 109.0
H26C C26B H26D 107.8
C26D C21D C22D 110.9(9)
C26D C21D C4B 117.6(7)
C22D C21D C4B 109.8(6)
C26D C21D H21D 105.9
C22D C21D H21D 105.9
C4B C21D H21D 105.9
C23D C22D C21D 110.7(7)
C23D C22D H22E 109.5
C21D C22D H22E 109.5
C23D C22D H22F 109.5
C21D C22D H22F 109.5
H22E C22D H22F 108.1
C22D C23D C24D 111.9(7)
C22D C23D H23E 109.2
C24D C23D H23E 109.2
C22D C23D H23F 109.2
C24D C23D H23F 109.2
H23E C23D H23F 107.9
C23D C24D C25D 111.2(7)
C23D C24D H24E 109.4
C25D C24D H24E 109.4
C23D C24D H24F 109.4
C25D C24D H24F 109.4
H24E C24D H24F 108.0
C26D C25D C24D 113.4(9)
C26D C25D H25E 108.9
C24D C25D H25E 108.9
C26D C25D H25F 108.9
C24D C25D H25F 108.9
H25E C25D H25F 107.7
C25D C26D C21D 112.0(9)
C25D C26D H26E 109.2
C21D C26D H26E 109.2
C25D C26D H26F 109.2
C21D C26D H26F 109.2
H26E C26D H26F 107.9
C1B C6B C5B 119.2(3)
C1B C6B C31B 113.2(4)
C5B C6B C31B 127.5(4)
C1B C6B C31D 133.4(6)
C5B C6B C31D 107.2(6)
C36B C31B C32B 110.8(6)
C36B C31B C6B 114.8(5)
C32B C31B C6B 111.5(5)
C36B C31B H31B 106.4
C32B C31B H31B 106.4
C6B C31B H31B 106.4
C31B C32B C33B 109.2(7)
C31B C32B H32C 109.8
C33B C32B H32C 109.8
C31B C32B H32D 109.8
C33B C32B H32D 109.8
H32C C32B H32D 108.3
C34B C33B C32B 109.4(6)
C34B C33B H33C 109.8
C32B C33B H33C 109.8
C34B C33B H33D 109.8
C32B C33B H33D 109.8
H33C C33B H33D 108.2
C35B C34B C33B 108.4(6)
C35B C34B H34C 110.0
C33B C34B H34C 110.0
C35B C34B H34D 110.0
C33B C34B H34D 110.0
H34C C34B H34D 108.4
C34B C35B C36B 110.1(8)
C34B C35B H35C 109.6
C36B C35B H35C 109.6
C34B C35B H35D 109.6
C36B C35B H35D 109.6
H35C C35B H35D 108.2
C31B C36B C35B 108.6(6)
C31B C36B H36C 110.0
C35B C36B H36C 110.0
C31B C36B H36D 110.0
C35B C36B H36D 110.0
H36C C36B H36D 108.3
C36D C31D C32D 110.7(13)
C36D C31D C6B 110.5(9)
C32D C31D C6B 113.6(9)
C36D C31D H31D 107.2
C32D C31D H31D 107.2
C6B C31D H31D 107.2
C31D C32D C33D 107.9(12)
C31D C32D H32E 110.1
C33D C32D H32E 110.1
C31D C32D H32F 110.1
C33D C32D H32F 110.1
H32E C32D H32F 108.4
C34D C33D C32D 108.8(13)
C34D C33D H33E 109.9
C32D C33D H33E 109.9
C34D C33D H33F 109.9
C32D C33D H33F 109.9
H33E C33D H33F 108.3
C33D C34D C35D 107.1(12)
C33D C34D H34E 110.3
C35D C34D H34E 110.3
C33D C34D H34F 110.3
C35D C34D H34F 110.3
H34E C34D H34F 108.6
C34D C35D C36D 107.6(12)
C34D C35D H35E 110.2
C36D C35D H35E 110.2
C34D C35D H35F 110.2
C36D C35D H35F 110.2
H35E C35D H35F 108.5
C31D C36D C35D 107.9(12)
C31D C36D H36E 110.1
C35D C36D H36E 110.1
C31D C36D H36F 110.1
C35D C36D H36F 110.1
H36E C36D H36F 108.4
Cl1 C41 Cl2 113.1(2)
Cl1 C41 H41A 109.0
Cl2 C41 H41A 109.0
Cl1 C41 H41B 109.0
Cl2 C41 H41B 109.0
H41A C41 H41B 107.8

loop_
_geom_bond_atom_site_label_1
_geom_bond_atom_site_label_2
_geom_bond_distance
C1A C2A 1.401(4)
C1A C6A 1.406(4)
C1A C7A 1.524(4)
C2A C3A 1.413(4)
C2A C11A 1.542(4)
C3A C4A 1.409(4)
C3A C8A 1.521(4)
C4A C5A 1.416(4)
C4A C21A 1.530(4)
C5A C6A 1.402(4)
C5A C9A 1.525(4)
C6A C31A 1.532(4)
C7A H731 0.98
C7A H732 0.98
C7A H733 0.98
C8A H831 0.98
C8A H832 0.98
C8A H833 0.98
C9A H931 0.98
C9A H932 0.98
C9A H933 0.98
C11A C16A 1.527(4)
C11A C12A 1.541(4)
C11A H11A 1.0
C12A C13A 1.526(4)
C12A H12A 0.99
C12A H12B 0.99
C13A C14A 1.519(4)
C13A H13A 0.99
C13A H13B 0.99
C14A C15A 1.523(4)
C14A H14A 0.99
C14A H14B 0.99
C15A C16A 1.524(4)
C15A H15A 0.99
C15A H15B 0.99
C16A H16A 0.99
C16A H16B 0.99
C21A C22A 1.535(4)
C21A C26A 1.537(4)
C21A H21A 1.0
C22A C23A 1.527(4)
C22A H22A 0.99
C22A H22B 0.99
C23A C24A 1.525(4)
C23A H23A 0.99
C23A H23B 0.99
C24A C25A 1.514(4)
C24A H24A 0.99
C24A H24B 0.99
C25A C26A 1.527(4)
C25A H25A 0.99
C25A H25B 0.99
C26A H26A 0.99
C26A H26B 0.99
C31A C32A 1.504(4)
C31A C36A 1.538(4)
C31A H31A 1.0
C32A C33A 1.533(5)
C32A H32A 0.99
C32A H32B 0.99
C33A C34A 1.528(5)
C33A H33A 0.99
C33A H33B 0.99
C34A C35A 1.495(5)
C34A H34A 0.99
C34A H34B 0.99
C35A C36A 1.521(4)
C35A H35A 0.99
C35A H35B 0.99
C36A H36A 0.99
C36A H36B 0.99
C1B C6B 1.401(5)
C1B C2B 1.411(4)
C1B C7B 1.523(5)
C2B C3B 1.408(4)
C2B C11B 1.531(5)
C3B C4B 1.403(5)
C3B C8B 1.525(4)
C5B C6B 1.408(5)
C5B C4B 1.412(5)
C5B C9B 1.525(7)
C5B C9D 1.533(16)
C9B H901 0.98
C9B H902 0.98
C9B H903 0.98
C9D H911 0.98
C9D H912 0.98
C9D H913 0.98
C7B H741 0.98
C7B H742 0.98
C7B H743 0.98
C8B H841 0.98
C8B H842 0.98
C8B H843 0.98
C11B C16B 1.515(5)
C11B C12B 1.521(5)
C11B H11B 1.0
C12B C13B 1.513(5)
C12B H12C 0.99
C12B H12D 0.99
C13B C14B 1.488(5)
C13B H13C 0.99
C13B H13D 0.99
C14B C15B 1.521(5)
C14B H14C 0.99
C14B H14D 0.99
C15B C16B 1.504(5)
C15B H15C 0.99
C15B H15D 0.99
C16B H16C 0.99
C16B H16D 0.99
C4B C21B 1.535(9)
C4B C21D 1.553(8)
C21B C26B 1.519(11)
C21B C22B 1.519(9)
C21B H21B 1.0
C22B C23B 1.519(9)
C22B H22C 0.99
C22B H22D 0.99
C23B C24B 1.502(9)
C23B H23C 0.99
C23B H23D 0.99
C24B C25B 1.503(9)
C24B H24C 0.99
C24B H24D 0.99
C25B C26B 1.509(11)
C25B H25C 0.99
C25B H25D 0.99
C26B H26C 0.99
C26B H26D 0.99
C21D C26D 1.526(11)
C21D C22D 1.547(10)
C21D H21D 1.0
C22D C23D 1.509(10)
C22D H22E 0.99
C22D H22F 0.99
C23D C24D 1.512(10)
C23D H23E 0.99
C23D H23F 0.99
C24D C25D 1.524(9)
C24D H24E 0.99
C24D H24F 0.99
C25D C26D 1.521(11)
C25D H25E 0.99
C25D H25F 0.99
C26D H26E 0.99
C26D H26F 0.99
C6B C31B 1.548(6)
C6B C31D 1.549(11)
C31B C36B 1.533(7)
C31B C32B 1.538(9)
C31B H31B 1.0
C32B C33B 1.553(9)
C32B H32C 0.99
C32B H32D 0.99
C33B C34B 1.539(8)
C33B H33C 0.99
C33B H33D 0.99
C34B C35B 1.521(9)
C34B H34C 0.99
C34B H34D 0.99
C35B C36B 1.562(9)
C35B H35C 0.99
C35B H35D 0.99
C36B H36C 0.99
C36B H36D 0.99
C31D C36D 1.527(12)
C31D C32D 1.537(13)
C31D H31D 1.0
C32D C33D 1.570(13)
C32D H32E 0.99
C32D H32F 0.99
C33D C34D 1.533(12)
C33D H33E 0.99
C33D H33F 0.99
C34D C35D 1.547(13)
C34D H34E 0.99
C34D H34F 0.99
C35D C36D 1.563(13)
C35D H35E 0.99
C35D H35F 0.99
C36D H36E 0.99
C36D H36F 0.99
C41 Cl1 1.736(4)
C41 Cl2 1.752(4)
C41 H41A 0.99
C41 H41B 0.99

loop_
_geom_torsion_atom_site_label_1
_geom_torsion_atom_site_label_2
_geom_torsion_atom_site_label_3
_geom_torsion_atom_site_label_4
_geom_torsion
C6A C1A C2A C3A -4.6(4)
C7A C1A C2A C3A 172.1(3)
C6A C1A C2A C11A 172.6(3)
C7A C1A C2A C11A -10.7(4)
C1A C2A C3A C4A 1.3(4)
C11A C2A C3A C4A -176.0(2)
C1A C2A C3A C8A -175.5(3)
C11A C2A C3A C8A 7.1(4)
C2A C3A C4A C5A -1.1(4)
C8A C3A C4A C5A 175.7(3)
C2A C3A C4A C21A 175.7(3)
C8A C3A C4A C21A -7.5(4)
C3A C4A C5A C6A 4.2(4)
C21A C4A C5A C6A -172.8(3)
C3A C4A C5A C9A -171.2(3)
C21A C4A C5A C9A 11.8(4)
C4A C5A C6A C1A -7.5(4)
C9A C5A C6A C1A 167.9(3)
C4A C5A C6A C31A 168.0(3)
C9A C5A C6A C31A -16.6(4)
C2A C1A C6A C5A 7.7(4)
C7A C1A C6A C5A -169.2(3)
C2A C1A C6A C31A -168.0(3)
C7A C1A C6A C31A 15.2(4)
C1A C2A C11A C16A -48.7(4)
C3A C2A C11A C16A 128.5(3)
C1A C2A C11A C12A 83.7(3)
C3A C2A C11A C12A -99.0(3)
C16A C11A C12A C13A -53.1(4)
C2A C11A C12A C13A 172.3(3)
C11A C12A C13A C14A 52.8(4)
C12A C13A C14A C15A -55.3(4)
C13A C14A C15A C16A 57.7(4)
C14A C15A C16A C11A -57.7(4)
C12A C11A C16A C15A 55.5(4)
C2A C11A C16A C15A -171.0(3)
C3A C4A C21A C22A 77.7(3)
C5A C4A C21A C22A -105.4(3)
C3A C4A C21A C26A -55.1(4)
C5A C4A C21A C26A 121.8(3)
C4A C21A C22A C23A 172.8(3)
C26A C21A C22A C23A -53.1(3)
C21A C22A C23A C24A 53.4(4)
C22A C23A C24A C25A -55.7(4)
C23A C24A C25A C26A 57.1(4)
C24A C25A C26A C21A -56.3(3)
C4A C21A C26A C25A -171.5(2)
C22A C21A C26A C25A 54.4(3)
C5A C6A C31A C32A -52.8(4)
C1A C6A C31A C32A 122.8(3)
C5A C6A C31A C36A 82.2(4)
C1A C6A C31A C36A -102.3(3)
C6A C31A C32A C33A -168.4(3)
C36A C31A C32A C33A 55.0(4)
C31A C32A C33A C34A -55.7(4)
C32A C33A C34A C35A 54.7(5)
C33A C34A C35A C36A -52.7(5)
C34A C35A C36A C31A 50.3(4)
C32A C31A C36A C35A -51.8(4)
C6A C31A C36A C35A 172.3(3)
C6B C1B C2B C3B 0.1(5)
C7B C1B C2B C3B -177.2(3)
C6B C1B C2B C11B -177.6(3)
C7B C1B C2B C11B 5.0(5)
C1B C2B C3B C4B -4.3(5)
C11B C2B C3B C4B 173.6(3)
C1B C2B C3B C8B 172.7(3)
C11B C2B C3B C8B -9.4(4)
C3B C2B C11B C16B 99.0(4)
C1B C2B C11B C16B -83.2(4)
C3B C2B C11B C12B -121.3(4)
C1B C2B C11B C12B 56.5(5)
C16B C11B C12B C13B -48.6(5)
C2B C11B C12B C13B 170.9(3)
C11B C12B C13B C14B 50.8(5)
C12B C13B C14B C15B -51.1(5)
C13B C14B C15B C16B 49.0(5)
C14B C15B C16B C11B -47.1(5)
C12B C11B C16B C15B 47.4(5)
C2B C11B C16B C15B -171.5(3)
C2B C3B C4B C5B 7.3(5)
C8B C3B C4B C5B -169.7(3)
C2B C3B C4B C21B -170.0(5)
C8B C3B C4B C21B 13.0(7)
C2B C3B C4B C21D -168.7(5)
C8B C3B C4B C21D 14.4(6)
C6B C5B C4B C3B -6.3(5)
C9B C5B C4B C3B 174.6(10)
C9D C5B C4B C3B 159.4(12)
C6B C5B C4B C21B 171.5(5)
C9B C5B C4B C21B -7.6(11)
C6B C5B C4B C21D 168.9(5)
C9D C5B C4B C21D -25.4(14)
C3B C4B C21B C26B -83.7(13)
C5B C4B C21B C26B 98.8(12)
C3B C4B C21B C22B 52.5(11)
C5B C4B C21B C22B -124.9(7)
C26B C21B C22B C23B -45.2(14)
C4B C21B C22B C23B 178.4(7)
C21B C22B C23B C24B 45.1(11)
C22B C23B C24B C25B -47.6(11)
C23B C24B C25B C26B 49.3(14)
C24B C25B C26B C21B -47.8(19)
C22B C21B C26B C25B 46.(2)
C4B C21B C26B C25B -177.7(11)
C3B C4B C21D C26D -105.9(11)
C5B C4B C21D C26D 78.6(12)
C3B C4B C21D C22D 126.2(6)
C5B C4B C21D C22D -49.3(9)
C26D C21D C22D C23D 55.9(12)
C4B C21D C22D C23D -172.5(7)
C21D C22D C23D C24D -57.7(10)
C22D C23D C24D C25D 55.3(10)
C23D C24D C25D C26D -51.9(12)
C24D C25D C26D C21D 51.3(17)
C22D C21D C26D C25D -52.6(17)
C4B C21D C26D C25D 180.0(10)
C2B C1B C6B C5B 0.8(5)
C7B C1B C6B C5B 178.1(3)
C2B C1B C6B C31B 178.7(3)
C7B C1B C6B C31B -4.0(5)
C2B C1B C6B C31D -174.9(6)
C7B C1B C6B C31D 2.4(8)
C4B C5B C6B C1B 2.3(5)
C9B C5B C6B C1B -178.6(9)
C9D C5B C6B C1B -161.2(17)
C4B C5B C6B C31B -175.2(4)
C9B C5B C6B C31B 3.9(10)
C4B C5B C6B C31D 179.1(5)
C9D C5B C6B C31D 15.6(17)
C1B C6B C31B C36B -129.6(6)
C5B C6B C31B C36B 48.0(8)
C1B C6B C31B C32B 103.3(8)
C5B C6B C31B C32B -79.0(8)
C36B C31B C32B C33B 58.7(12)
C6B C31B C32B C33B -172.1(6)
C31B C32B C33B C34B -59.9(12)
C32B C33B C34B C35B 61.7(11)
C33B C34B C35B C36B -62.0(11)
C32B C31B C36B C35B -58.2(11)
C6B C31B C36B C35B 174.4(6)
C34B C35B C36B C31B 60.1(12)
C1B C6B C31D C36D -69.5(12)
C5B C6B C31D C36D 114.3(10)
C1B C6B C31D C32D 55.7(16)
C5B C6B C31D C32D -120.5(14)
C36D C31D C32D C33D -60.(2)
C6B C31D C32D C33D 175.3(12)
C31D C32D C33D C34D 61.(2)
C32D C33D C34D C35D -64.8(18)
C33D C34D C35D C36D 66.(2)
C32D C31D C36D C35D 61.2(19)
C6B C31D C36D C35D -172.0(11)
C34D C35D C36D C31D -63.(2)
